data_2014094
loop_
_publ_author_name
'H\"owing, Jonas'
'Gustafsson, Torbj\"orn'
'Thomas, John O.'

_publ_section_title
;
 Lithium vanadate Li~3+<i>x~</i>V~6~O~13~ at low temperature
;
_journal_issue 7
_journal_name_full 'Acta Crystallographica Section C'
_journal_page_first i66
_journal_page_last i68
_journal_paper_doi 10.1107/S0108270104012508
_journal_volume 60
_journal_year 2004
_chemical_formula_iupac 'Li3.24 V6 O13'
_chemical_formula_moiety 'Li3.24 V6 O13'
_chemical_formula_sum 'Li3.24 O13 V6'
_chemical_formula_weight 536.3
_chemical_name_common 'lithium hexavanadate'
_chemical_name_systematic ' ?'
_space_group_IT_number 15
_symmetry_cell_setting monoclinic
_symmetry_space_group_name_Hall '-C 2yc'
_symmetry_space_group_name_H-M 'C 1 2/c 1'
_cell_angle_alpha 90
_cell_angle_beta 111.913(5)
_cell_angle_gamma 90
_cell_formula_units_Z 4
_cell_length_a 21.487(5)
_cell_length_b 3.9200(10)
_cell_length_c 11.738(5)
_cell_measurement_reflns_used 1332
_cell_measurement_temperature 95
_cell_measurement_theta_max 100.737
_cell_measurement_theta_min 5.015
_cell_volume 917.2(5)
_computing_cell_refinement 'SAINT-Plus (Bruker 2003)'
_computing_data_collection 'SMART (Bruker 2003)'
_computing_data_reduction SAINT-Plus
_computing_molecular_graphics 'Diamond  (Berghoff, 1996)'
_computing_publication_material Jana2000
_computing_structure_refinement 'Jana2000 (Petricek and Dusek, 2000)'
_computing_structure_solution 'program (reference)'
_diffrn_ambient_temperature 95
_diffrn_detector_area_resol_mean 512*512
_diffrn_measured_fraction_theta_full 0.95
_diffrn_measurement_device_type 'Bruker SMART APEX'
_diffrn_measurement_method '\w scans'
_diffrn_radiation_monochromator Si(111)
_diffrn_radiation_source Synchrotron
_diffrn_radiation_type Synchrotron
_diffrn_radiation_wavelength 0.872
_diffrn_reflns_av_R_equivalents 0.0428
_diffrn_reflns_av_sigmaI/netI 0.0536
_diffrn_reflns_limit_h_max 26
_diffrn_reflns_limit_h_min -37
_diffrn_reflns_limit_k_max 6
_diffrn_reflns_limit_k_min -4
_diffrn_reflns_limit_l_max 20
_diffrn_reflns_limit_l_min -16
_diffrn_reflns_number 6862
_diffrn_reflns_theta_full 50.13
_diffrn_reflns_theta_max 50.52
_diffrn_reflns_theta_min 2.51
_diffrn_standards_interval_count 0
_diffrn_standards_number 0
_exptl_absorpt_coefficient_mu 10.337
_exptl_absorpt_correction_T_max 1.000
_exptl_absorpt_correction_T_min 1.000
_exptl_absorpt_correction_type empirical
_exptl_absorpt_process_details '(SADABS; Bruker, 2003)'
_exptl_crystal_colour black
_exptl_crystal_density_diffrn 3.882(2)
_exptl_crystal_description shard
_exptl_crystal_F_000 1007
_exptl_crystal_size_max 0.05
_exptl_crystal_size_mid 0.02
_exptl_crystal_size_min 0.01
_refine_diff_density_max 3.17
_refine_diff_density_min -3.31
_refine_ls_extinction_method none
_refine_ls_goodness_of_fit_ref 2.15
_refine_ls_number_parameters 102
_refine_ls_number_reflns 2499
_refine_ls_R_factor_all 0.0764
_refine_ls_R_factor_gt 0.0764
_refine_ls_shift/su_max 0.0094
_refine_ls_shift/su_mean 0.0003
_refine_ls_structure_factor_coef Fsqd
_refine_ls_weighting_details w=1/\s^2^(I)
_refine_ls_weighting_scheme sigma
_refine_ls_wR_factor_gt 0.0687
_refine_ls_wR_factor_ref 0.0687
_reflns_number_gt 2499
_reflns_number_total 2500
_reflns_threshold_expression I>-15\s(I)
_cod_data_source_file bc1040.cif
_cod_data_source_block I
_cod_original_cell_volume 917.3(5)
_cod_original_sg_symbol_H-M 'C 2/c'
_cod_database_code 2014094

loop_
_symmetry_equiv_pos_site_id
_symmetry_equiv_pos_as_xyz
1 x,y,z
2 -x,y,1/2-z
3 -x,-y,-z
4 x,-y,1/2+z
5 1/2+x,1/2+y,z
6 1/2-x,1/2+y,1/2-z
7 1/2-x,1/2-y,-z
8 1/2+x,1/2-y,1/2+z

loop_
_atom_site_label
_atom_site_fract_x
_atom_site_fract_y
_atom_site_fract_z
_atom_site_U_iso_or_equiv
_atom_site_adp_type
_atom_site_calc_flag
_atom_site_refinement_flags
_atom_site_occupancy
_atom_site_disorder_assembly
_atom_site_disorder_group
_atom_site_type_symbol
V1 0.25074(2) 0.2505(3) 0.15895(4) 0.00891(9) Uani d . 1 . . V
V2 0.43362(2) 0.2602(2) 0.28384(3) 0.00776(10) Uani d . 1 . . V
V3 0.06766(2) 0.2437(3) 0.04010(3) 0.00708(10) Uani d . 1 . . V
O1 0.24970(10) 0.2513(12) 0.32840(15) 0.0100(4) Uani d . 1 . . O
O2 0.05420(10) 0.2553(10) 0.19755(15) 0.0083(4) Uani d . 1 . . O
O3 0.45260(10) 0.2484(10) 0.46420(14) 0.0081(4) Uani d . 1 . . O
O4 0.25 0.25 0 0.0103(6) Uani d . 1 . . O
O5 0.35033(9) 0.2527(10) 0.22231(14) 0.0090(4) Uani d . 1 . . O
O6 0.14983(9) 0.2503(10) 0.08635(14) 0.0090(4) Uani d . 1 . . O
O7 0.45761(10) 0.2556(9) 0.13822(14) 0.0085(4) Uani d . 1 . . O
Li1 0.0450(3) 0.259(2) 0.3629(4) 0.0127(8) Uiso d . 1 . . Li
Li2 0.25 0.25 0.5 0.061(8) Uani d . 1 . . Li
Li3 0.155(2) 0.26(2) 0.270(3) 0.0127(8) Uiso d . 0.12(2) . . Li

loop_
_atom_site_aniso_label
_atom_site_aniso_U_11
_atom_site_aniso_U_22
_atom_site_aniso_U_33
_atom_site_aniso_U_12
_atom_site_aniso_U_13
_atom_site_aniso_U_23
_atom_site_aniso_type_symbol
V1 0.00959(15) 0.00865(15) 0.00822(11) 0.0001(3) 0.00301(10) 0.0000(2) V
V2 0.00858(16) 0.00870(18) 0.00563(12) -0.0002(3) 0.00224(10) 0.0005(2) V
V3 0.00856(16) 0.00663(17) 0.00592(12) -0.0002(3) 0.00256(10) 0.0000(2) V
O1 0.0122(7) 0.0066(6) 0.0110(6) 0.0003(14) 0.0043(5) 0.0015(12) O
O2 0.0115(6) 0.0073(6) 0.0065(5) -0.0007(15) 0.0039(4) -0.0003(11) O
O3 0.0112(7) 0.0056(6) 0.0073(5) 0.0008(16) 0.0031(4) -0.0006(11) O
O4 0.0104(10) 0.0063(9) 0.0124(9) 0.000(2) 0.0022(7) -0.0027(19) O
O5 0.0098(7) 0.0080(7) 0.0087(5) -0.0004(15) 0.0029(4) 0.0020(11) O
O6 0.0102(6) 0.0076(6) 0.0081(5) 0.0008(15) 0.0022(4) -0.0011(11) O
O7 0.0110(7) 0.0086(7) 0.0058(5) 0.0000(15) 0.0030(5) 0.0004(12) O
Li2 0.151(18) 0.021(4) 0.021(4) -0.003(15) 0.045(7) -0.001(8) Li

loop_
_atom_type_symbol
_atom_type_scat_dispersion_real
_atom_type_scat_dispersion_imag
_atom_type_scat_source
Li 0.000 0.000 'International Tables Vol C Tables  4.2.6.8 and 6.1.1.4'
O 0.018 0.010 'International Tables Vol C Tables  4.2.6.8 and 6.1.1.4'
V 0.356 0.783 'International Tables Vol C Tables  4.2.6.8 and 6.1.1.4'

loop_
_geom_angle_atom_site_label_1
_geom_angle_atom_site_label_2
_geom_angle_atom_site_label_3
_geom_angle_site_symmetry_1
_geom_angle_site_symmetry_3
_geom_angle
_geom_angle_publ_flag
O1 V1 O1 . 6_545 85.62(14) no
O1 V1 O1 . 6_555 85.51(14) no
O1 V1 O4 . . 178.95(6) no
O1 V1 O5 . . 92.18(7) no
O1 V1 O6 . . 90.65(7) no
O1 V1 O1 6_545 . 85.62(14) no
O1 V1 O1 6_545 6_555 171.12(11) no
O1 V1 O4 6_545 . 94.38(8) no
O1 V1 O5 6_545 . 90.66(13) no
O1 V1 O6 6_545 . 89.78(13) no
O1 V1 O1 6_555 . 85.51(14) no
O1 V1 O1 6_555 6_545 171.12(11) no
O1 V1 O4 6_555 . 94.49(8) no
O1 V1 O5 6_555 . 90.10(13) no
O1 V1 O6 6_555 . 89.90(13) no
O4 V1 O5 . . 88.87(4) no
O4 V1 O6 . . 88.31(4) no
O5 V1 O6 . . 177.16(6) no
O2 V2 O2 6_545 6_555 164.23(7) no
O2 V2 O3 6_545 . 83.90(12) no
O2 V2 O5 6_545 . 96.12(15) no
O2 V2 O7 6_545 . 91.15(12) no
O2 V2 O7 6_545 2_655 82.48(11) no
O2 V2 O2 6_555 6_545 164.23(7) no
O2 V2 O3 6_555 . 86.53(12) no
O2 V2 O5 6_555 . 98.21(15) no
O2 V2 O7 6_555 . 92.23(12) no
O2 V2 O7 6_555 2_655 83.29(11) no
O3 V2 O5 . . 102.75(8) no
O3 V2 O7 . . 154.92(8) no
O3 V2 O7 . 2_655 77.96(7) no
O5 V2 O7 . . 102.22(7) no
O5 V2 O7 . 2_655 178.37(16) no
O7 V2 O7 . 2_655 77.02(7) no
O7 V2 O7 2_655 . 77.02(7) no
O2 V3 O3 . 6_545 86.48(13) no
O2 V3 O3 . 6_555 84.03(13) no
O2 V3 O3 . 8_454 81.38(7) no
O2 V3 O6 . . 101.86(7) no
O2 V3 O7 . 7_555 157.23(9) no
O3 V3 O3 6_545 6_555 155.86(9) no
O3 V3 O3 6_545 8_454 79.05(12) no
O3 V3 O6 6_545 . 102.79(16) no
O3 V3 O7 6_545 7_555 90.20(11) no
O3 V3 O3 6_555 6_545 155.86(9) no
O3 V3 O3 6_555 8_454 77.62(12) no
O3 V3 O6 6_555 . 100.87(16) no
O3 V3 O7 6_555 7_555 90.04(11) no
O3 V3 O3 8_454 6_545 79.05(12) no
O3 V3 O3 8_454 6_555 77.62(12) no
O3 V3 O6 8_454 . 176.32(10) no
O3 V3 O7 8_454 7_555 75.88(7) no
O6 V3 O7 . 7_555 100.84(8) no
O2 Li1 O2 . 2_555 97.70(19) no
O2 Li1 O3 . 7_556 173.3(3) no
O2 Li1 O7 . 6_545 89.9(3) no
O2 Li1 O7 . 6_555 90.8(3) no
O2 Li1 O2 2_555 . 97.70(19) no
O2 Li1 O3 2_555 7_556 88.9(3) no
O2 Li1 O7 2_555 6_545 88.0(3) no
O2 Li1 O7 2_555 6_555 88.9(3) no
O3 Li1 O7 7_556 6_545 89.0(3) no
O3 Li1 O7 7_556 6_555 90.6(3) no
O7 Li1 O7 6_545 6_555 176.9(4) no
O7 Li1 O7 6_555 6_545 176.9(4) no
O1 Li2 O1 . 7_556 180 no
O1 Li2 O4 . 6_545 90.11(11) no
O1 Li2 O4 . 6_555 89.89(11) no
O1 Li2 O1 7_556 . 180 no
O1 Li2 O4 7_556 6_545 89.89(11) no
O1 Li2 O4 7_556 6_555 90.11(11) no
O4 Li2 O4 6_545 6_555 180 no
O4 Li2 O4 6_555 6_545 180 no
O1 Li3 O2 . . 176(3) no
O1 Li3 O5 . 6_545 92(3) no
O1 Li3 O5 . 6_555 94(3) no
O1 Li3 O6 . . 90.5(19) no
O2 Li3 O5 . 6_545 86(2) no
O2 Li3 O5 . 6_555 88(2) no
O2 Li3 O6 . . 86.0(11) no
O5 Li3 O5 6_545 6_555 170(3) no
O5 Li3 O6 6_545 . 93(2) no
O5 Li3 O5 6_555 6_545 170(3) no
O5 Li3 O6 6_555 . 95(3) no

loop_
_geom_bond_atom_site_label_1
_geom_bond_atom_site_label_2
_geom_bond_site_symmetry_1
_geom_bond_site_symmetry_2
_geom_bond_distance
_geom_bond_publ_flag
V1 O1 . . 1.997(3) no
V1 O1 . 6_545 1.964(4) yes
V1 O1 . 6_555 1.968(4) yes
V1 O4 . . 1.8598(5) yes
V1 O5 . . 1.986(2) yes
V1 O6 . . 2.012(2) yes
V2 O2 . 6_545 1.999(4) yes
V2 O2 . 6_555 1.959(4) yes
V2 O3 . . 2.0010(10) yes
V2 O5 . . 1.661(2) yes
V2 O7 . . 1.961(2) yes
V2 O7 . 2_655 2.169(2) yes
V3 O2 . . 1.9743(16) yes
V3 O3 . 6_545 1.988(4) yes
V3 O3 . 6_555 2.021(4) yes
V3 O3 . 8_454 2.294(2) yes
V3 O6 . . 1.642(2) yes
V3 O7 . 7_555 1.9560(10) yes
Li1 O2 . . 2.024(6) yes
Li1 O2 . 2_555 1.979(6) yes
Li1 O3 . 7_556 2.011(5) yes
Li1 O7 . 6_545 1.974(9) yes
Li1 O7 . 6_555 1.948(9) yes
Li2 O1 . . 2.012(3) yes
Li2 O1 . 7_556 2.012(3) yes
Li2 O4 . 6_545 1.9600(10) yes
Li2 O4 . 6_555 1.9600(10) yes
Li3 O1 . . 1.89(4) yes
Li3 O2 . . 2.01(4) yes
Li3 O5 . 6_545 2.00(8) yes
Li3 O5 . 6_555 1.94(8) yes
Li3 O6 . . 2.12(4) yes
